data_2202759
loop_
_publ_author_name
'Zhifang Yu'
'Bing Zhao'
'Zhongzhen Tian'
'Xiuyan Gu'

_publ_section_title
;
 3-(2,4-Dichlorophenyl)-3-hydroxy-1-phenylpropan-1-one
;
_journal_issue 12
_journal_name_full 'Acta Crystallographica Section E'
_journal_page_first o2020
_journal_page_last o2021
_journal_paper_doi 10.1107/S1600536803025248
_journal_volume 59
_journal_year 2003
_chemical_formula_iupac 'C15 H12 Cl2 O2'
_chemical_formula_moiety 'C15 H12 Cl2 O2'
_chemical_formula_sum 'C15 H12 Cl2 O2'
_chemical_formula_weight 295.15
_chemical_melting_point 365
_chemical_name_systematic
;
3-(2,4-Dichlorophenyl)-3-hydroxy-1-phenylpropan-1-one
;
_space_group_IT_number 14
_symmetry_cell_setting monoclinic
_symmetry_space_group_name_Hall '-P 2ybc'
_symmetry_space_group_name_H-M 'P 1 21/c 1'
_atom_sites_solution_hydrogens geom
_atom_sites_solution_primary direct
_atom_sites_solution_secondary difmap
_cell_angle_alpha 90.00
_cell_angle_beta 117.121(4)
_cell_angle_gamma 90.00
_cell_formula_units_Z 4
_cell_length_a 9.967(3)
_cell_length_b 15.042(4)
_cell_length_c 10.271(3)
_cell_measurement_reflns_used 893
_cell_measurement_temperature 293(2)
_cell_measurement_theta_max 25.27
_cell_measurement_theta_min 2.72
_cell_volume 1370.6(7)
_computing_cell_refinement SMART
_computing_data_collection 'SMART (Bruker, 1997)'
_computing_data_reduction 'SAINT (Bruker, 1997)'
_computing_molecular_graphics 'SHELXTL (Bruker, 1997)'
_computing_publication_material SHELXTL
_computing_structure_refinement 'SHELXL97 (Sheldrick, 1997)'
_computing_structure_solution 'SHELXS97 (Sheldrick, 1990)'
_diffrn_ambient_temperature 293(2)
_diffrn_measured_fraction_theta_full 0.999
_diffrn_measured_fraction_theta_max 0.999
_diffrn_measurement_device_type 'Bruker SMART CCD area-detector'
_diffrn_measurement_method '\y and \w'
_diffrn_radiation_monochromator graphite
_diffrn_radiation_source 'fine-focus sealed tube'
_diffrn_radiation_type 'Mo K\a'
_diffrn_radiation_wavelength 0.71073
_diffrn_reflns_av_R_equivalents 0.0296
_diffrn_reflns_av_sigmaI/netI 0.0358
_diffrn_reflns_limit_h_max 12
_diffrn_reflns_limit_h_min -10
_diffrn_reflns_limit_k_max 18
_diffrn_reflns_limit_k_min -18
_diffrn_reflns_limit_l_max 12
_diffrn_reflns_limit_l_min -11
_diffrn_reflns_number 7777
_diffrn_reflns_theta_full 26.41
_diffrn_reflns_theta_max 26.41
_diffrn_reflns_theta_min 2.30
_exptl_absorpt_coefficient_mu 0.467
_exptl_absorpt_correction_T_max 0.928
_exptl_absorpt_correction_T_min 0.820
_exptl_absorpt_correction_type multi-scan
_exptl_absorpt_process_details '(SADABS; Sheldrick, 1996)'
_exptl_crystal_colour colourless
_exptl_crystal_density_diffrn 1.430
_exptl_crystal_density_method 'not measured'
_exptl_crystal_description prism
_exptl_crystal_F_000 608
_exptl_crystal_size_max 0.26
_exptl_crystal_size_mid 0.20
_exptl_crystal_size_min 0.16
_refine_diff_density_max 0.167
_refine_diff_density_min -0.232
_refine_ls_extinction_method none
_refine_ls_goodness_of_fit_ref 1.027
_refine_ls_hydrogen_treatment mixed
_refine_ls_matrix_type full
_refine_ls_number_parameters 173
_refine_ls_number_reflns 2815
_refine_ls_number_restraints 0
_refine_ls_restrained_S_all 1.027
_refine_ls_R_factor_all 0.0722
_refine_ls_R_factor_gt 0.0421
_refine_ls_shift/su_max 0.000
_refine_ls_shift/su_mean 0.000
_refine_ls_structure_factor_coef Fsqd
_refine_ls_weighting_details 'w = 1/[\s^2^(Fo^2^)+(0.0483P)^2^+0.2758P] where P = (Fo^2^+2Fc^2^)/3'
_refine_ls_weighting_scheme calc
_refine_ls_wR_factor_gt 0.0971
_refine_ls_wR_factor_ref 0.1109
_reflns_number_gt 1935
_reflns_number_total 2815
_reflns_threshold_expression I>2\s(I)
_cod_data_source_file na6263.cif
_cod_data_source_block I
_cod_original_cell_volume 1370.5(7)
_cod_original_sg_symbol_H-M 'P 21/c'
_cod_database_code 2202759
_cod_database_fobs_code 2202759

loop_
_symmetry_equiv_pos_as_xyz
'x, y, z'
'-x, y+1/2, -z+1/2'
'-x, -y, -z'
'x, -y-1/2, z-1/2'

loop_
_atom_site_label
_atom_site_fract_x
_atom_site_fract_y
_atom_site_fract_z
_atom_site_U_iso_or_equiv
_atom_site_adp_type
_atom_site_calc_flag
_atom_site_refinement_flags
_atom_site_occupancy
_atom_site_disorder_assembly
_atom_site_disorder_group
_atom_site_type_symbol
Cl1 0.33717(7) -0.01990(5) -0.19025(8) 0.0809(3) Uani d . 1 . . Cl
Cl2 0.03685(8) 0.13837(4) -0.71122(7) 0.0732(2) Uani d . 1 . . Cl
O1 0.27337(19) 0.02507(11) 0.19446(19) 0.0708(5) Uani d . 1 . . O
O2 -0.01519(18) 0.09473(11) -0.0876(2) 0.0668(5) Uani d . 1 . . O
H2 -0.0749 0.0532 -0.1187 0.100 Uiso calc R 1 . . H
C1 0.3041(2) 0.09907(15) 0.1662(3) 0.0517(5) Uani d . 1 . . C
C2 0.2415(3) 0.13153(15) 0.0115(2) 0.0555(6) Uani d . 1 . . C
H2A 0.3231 0.1354 -0.0150 0.067 Uiso calc R 1 . . H
H2B 0.2019 0.1910 0.0064 0.067 Uiso calc R 1 . . H
C3 0.1178(2) 0.07334(14) -0.0998(3) 0.0523(5) Uani d . 1 . . C
H3 0.1432 0.0107 -0.0740 0.063 Uiso calc R 1 . . H
C4 0.4112(2) 0.15656(14) 0.2866(2) 0.0487(5) Uani d . 1 . . C
C5 0.4865(3) 0.12114(18) 0.4254(3) 0.0686(7) Uani d . 1 . . C
H5 0.4666 0.0629 0.4417 0.082 Uiso calc R 1 . . H
C6 0.5898(3) 0.1698(2) 0.5394(3) 0.0803(8) Uani d . 1 . . C
H6 0.6404 0.1443 0.6318 0.096 Uiso calc R 1 . . H
C7 0.6184(3) 0.2555(2) 0.5179(3) 0.0785(8) Uani d . 1 . . C
H7 0.6883 0.2887 0.5956 0.094 Uiso calc R 1 . . H
C8 0.5443(3) 0.29295(18) 0.3818(3) 0.0751(8) Uani d . 1 . . C
H8 0.5636 0.3517 0.3674 0.090 Uiso calc R 1 . . H
C9 0.4408(3) 0.24379(15) 0.2658(3) 0.0609(6) Uani d . 1 . . C
H9 0.3910 0.2694 0.1735 0.073 Uiso calc R 1 . . H
C10 0.0991(2) 0.08943(13) -0.2524(2) 0.0474(5) Uani d . 1 . . C
C11 0.1920(2) 0.05047(13) -0.3042(3) 0.0505(5) Uani d . 1 . . C
C12 0.1749(2) 0.06478(14) -0.4432(3) 0.0536(6) Uani d . 1 . . C
H12 0.2384 0.0373 -0.4747 0.064 Uiso calc R 1 . . H
C13 0.0623(3) 0.12035(14) -0.5340(3) 0.0514(5) Uani d . 1 . . C
C14 -0.0320(3) 0.16178(14) -0.4878(3) 0.0576(6) Uani d . 1 . . C
H14 -0.1071 0.2003 -0.5495 0.069 Uiso calc R 1 . . H
C15 -0.0128(2) 0.14512(14) -0.3490(3) 0.0543(6) Uani d . 1 . . C
H15 -0.0776 0.1723 -0.3185 0.065 Uiso calc R 1 . . H

loop_
_atom_site_aniso_label
_atom_site_aniso_U_11
_atom_site_aniso_U_22
_atom_site_aniso_U_33
_atom_site_aniso_U_12
_atom_site_aniso_U_13
_atom_site_aniso_U_23
Cl1 0.0619(4) 0.0814(5) 0.0938(5) 0.0281(3) 0.0307(4) 0.0197(4)
Cl2 0.0901(5) 0.0681(4) 0.0700(4) -0.0051(3) 0.0442(4) 0.0051(3)
O1 0.0729(12) 0.0568(10) 0.0746(12) -0.0144(9) 0.0267(10) 0.0082(9)
O2 0.0580(10) 0.0728(11) 0.0765(12) -0.0162(8) 0.0369(9) -0.0096(9)
C1 0.0457(12) 0.0482(12) 0.0641(15) -0.0006(10) 0.0276(11) 0.0005(11)
C2 0.0539(13) 0.0527(13) 0.0575(14) -0.0112(10) 0.0234(11) -0.0025(11)
C3 0.0499(13) 0.0464(12) 0.0602(14) -0.0072(10) 0.0249(11) -0.0020(11)
C4 0.0408(11) 0.0528(12) 0.0546(14) 0.0028(10) 0.0236(11) 0.0003(11)
C5 0.0611(15) 0.0720(16) 0.0684(18) 0.0028(13) 0.0259(14) 0.0077(14)
C6 0.0663(18) 0.103(2) 0.0587(17) 0.0078(16) 0.0167(15) 0.0023(16)
C7 0.0549(16) 0.093(2) 0.073(2) 0.0030(15) 0.0166(15) -0.0285(17)
C8 0.0684(17) 0.0584(15) 0.087(2) -0.0068(13) 0.0256(16) -0.0166(15)
C9 0.0586(14) 0.0543(13) 0.0626(15) -0.0021(11) 0.0214(12) -0.0031(12)
C10 0.0437(11) 0.0368(10) 0.0592(14) -0.0079(9) 0.0214(11) -0.0068(10)
C11 0.0413(12) 0.0412(11) 0.0649(15) 0.0009(9) 0.0207(11) -0.0007(10)
C12 0.0510(13) 0.0439(12) 0.0729(17) -0.0030(10) 0.0344(13) -0.0067(11)
C13 0.0553(13) 0.0420(11) 0.0572(14) -0.0080(10) 0.0260(11) -0.0030(10)
C14 0.0573(14) 0.0465(12) 0.0637(16) 0.0097(11) 0.0230(12) 0.0032(11)
C15 0.0518(13) 0.0463(12) 0.0659(16) 0.0051(10) 0.0277(12) -0.0073(11)

loop_
_atom_type_symbol
_atom_type_description
_atom_type_scat_dispersion_real
_atom_type_scat_dispersion_imag
_atom_type_scat_source
C C 0.0033 0.0016
; International Tables
Vol. C, Tables 4.2.6.8 and 6.1.1.4
;
H H 0.0000 0.0000
; International Tables
Vol. C, Tables 4.2.6.8 and 6.1.1.4
;
Cl Cl 0.1484 0.1585
; International Tables
Vol. C, Tables 4.2.6.8 and 6.1.1.4
;
O O 0.0106 0.0060
; International Tables
Vol. C, Tables 4.2.6.8 and 6.1.1.4
;

loop_
_geom_angle_atom_site_label_1
_geom_angle_atom_site_label_2
_geom_angle_atom_site_label_3
_geom_angle
_geom_angle_publ_flag
C3 O2 H2 109.5 ?
O1 C1 C4 119.6(2) ?
O1 C1 C2 121.3(2) ?
C4 C1 C2 119.06(19) ?
C1 C2 C3 114.36(18) ?
C1 C2 H2A 108.7 ?
C3 C2 H2A 108.7 ?
C1 C2 H2B 108.7 ?
C3 C2 H2B 108.7 ?
H2A C2 H2B 107.6 ?
O2 C3 C10 112.04(18) ?
O2 C3 C2 105.82(18) yes
C10 C3 C2 111.24(17) ?
O2 C3 H3 109.2 ?
C10 C3 H3 109.2 ?
C2 C3 H3 109.2 ?
C5 C4 C9 118.2(2) ?
C5 C4 C1 118.7(2) ?
C9 C4 C1 123.1(2) ?
C6 C5 C4 121.4(3) ?
C6 C5 H5 119.3 ?
C4 C5 H5 119.3 ?
C7 C6 C5 120.0(3) ?
C7 C6 H6 120.0 ?
C5 C6 H6 120.0 ?
C6 C7 C8 120.0(3) ?
C6 C7 H7 120.0 ?
C8 C7 H7 120.0 ?
C7 C8 C9 120.2(3) ?
C7 C8 H8 119.9 ?
C9 C8 H8 119.9 ?
C8 C9 C4 120.1(2) ?
C8 C9 H9 119.9 ?
C4 C9 H9 119.9 ?
C15 C10 C11 116.1(2) ?
C15 C10 C3 121.19(19) ?
C11 C10 C3 122.7(2) ?
C12 C11 C10 122.8(2) ?
C12 C11 Cl1 117.69(17) yes
C10 C11 Cl1 119.49(19) ?
C13 C12 C11 118.6(2) ?
C13 C12 H12 120.7 ?
C11 C12 H12 120.7 ?
C12 C13 C14 121.1(2) ?
C12 C13 Cl2 119.43(18) ?
C14 C13 Cl2 119.49(18) yes
C15 C14 C13 118.7(2) ?
C15 C14 H14 120.6 ?
C13 C14 H14 120.6 ?
C14 C15 C10 122.7(2) ?
C14 C15 H15 118.7 ?
C10 C15 H15 118.7 ?

loop_
_geom_bond_atom_site_label_1
_geom_bond_atom_site_label_2
_geom_bond_site_symmetry_2
_geom_bond_distance
_geom_bond_publ_flag
Cl1 C11 . 1.744(2) yes
Cl2 C13 . 1.740(2) yes
O1 C1 . 1.224(3) yes
O2 C3 . 1.424(3) yes
O2 H2 . 0.8200 ?
C1 C4 . 1.488(3) ?
C1 C2 . 1.499(3) ?
C2 C3 . 1.519(3) ?
C2 H2A . 0.9700 ?
C2 H2B . 0.9700 ?
C3 C10 . 1.511(3) ?
C3 H3 . 0.9800 ?
C4 C5 . 1.380(3) ?
C4 C9 . 1.382(3) ?
C5 C6 . 1.367(4) ?
C5 H5 . 0.9300 ?
C6 C7 . 1.360(4) ?
C6 H6 . 0.9300 ?
C7 C8 . 1.369(4) ?
C7 H7 . 0.9300 ?
C8 C9 . 1.382(3) ?
C8 H8 . 0.9300 ?
C9 H9 . 0.9300 ?
C10 C15 . 1.386(3) ?
C10 C11 . 1.391(3) ?
C11 C12 . 1.374(3) ?
C12 C13 . 1.369(3) ?
C12 H12 . 0.9300 ?
C13 C14 . 1.380(3) ?
C14 C15 . 1.372(3) ?
C14 H14 . 0.9300 ?
C15 H15 . 0.9300 ?

loop_
_geom_hbond_atom_site_label_D
_geom_hbond_atom_site_label_H
_geom_hbond_atom_site_label_A
_geom_hbond_site_symmetry_A
_geom_hbond_distance_DH
_geom_hbond_distance_HA
_geom_hbond_distance_DA
_geom_hbond_angle_DHA
_geom_hbond_publ_flag
O2 H2 O1 3_555 0.82 2.12 2.915(2) 162 yes
C3 H3 Cl1 . 0.98 2.74 3.076(3) 101 yes
C3 H3 O1 . 0.98 2.46 2.792(3) 99 yes
C5 H5 O1 . 0.93 2.45 2.763(3) 99 yes
C15 H15 O2 . 0.93 2.46 2.800(4) 102 yes

loop_
_geom_torsion_atom_site_label_1
_geom_torsion_atom_site_label_2
_geom_torsion_atom_site_label_3
_geom_torsion_atom_site_label_4
_geom_torsion
_geom_torsion_publ_flag
O1 C1 C2 C3 10.8(3) yes
C4 C1 C2 C3 -172.11(18) ?
C1 C2 C3 O2 78.3(2) yes
C1 C2 C3 C10 -159.81(19) ?
O1 C1 C4 C5 7.2(3) ?
C2 C1 C4 C5 -169.9(2) ?
O1 C1 C4 C9 -173.7(2) yes
C2 C1 C4 C9 9.2(3) ?
C9 C4 C5 C6 -1.2(4) ?
C1 C4 C5 C6 178.0(2) ?
C4 C5 C6 C7 1.1(4) ?
C5 C6 C7 C8 -0.3(4) ?
C6 C7 C8 C9 -0.3(4) ?
C7 C8 C9 C4 0.2(4) ?
C5 C4 C9 C8 0.6(3) ?
C1 C4 C9 C8 -178.5(2) ?
O2 C3 C10 C15 19.9(3) yes
C2 C3 C10 C15 -98.3(2) ?
O2 C3 C10 C11 -160.50(19) ?
C2 C3 C10 C11 81.3(2) ?
C15 C10 C11 C12 -0.6(3) ?
C3 C10 C11 C12 179.78(19) ?
C15 C10 C11 Cl1 179.46(15) ?
C3 C10 C11 Cl1 -0.2(3) ?
C10 C11 C12 C13 0.5(3) ?
Cl1 C11 C12 C13 -179.52(16) ?
C11 C12 C13 C14 0.4(3) ?
C11 C12 C13 Cl2 -179.18(16) ?
C12 C13 C14 C15 -1.2(3) ?
Cl2 C13 C14 C15 178.39(17) ?
C13 C14 C15 C10 1.1(3) ?
C11 C10 C15 C14 -0.2(3) ?
C3 C10 C15 C14 179.4(2) ?
